data_4329834
loop_
_publ_author_name
'Christian Hering'
'Mathias Lehmann'
'Axel Schulz'
'Alexander Villinger'

_publ_contact_author_address
;
Universit\"at Rostock
Institut f\"ur Chemie
Abteilung f\"ur Anorganische Chemie
Albert-Einstein-Strasse 3a 
18059 Rostock
Bundesrepublik Deutschland
;
_publ_contact_author_email
;
axel.schulz@uni-rostock.de, alexander.villinger@uni-rostock.de'
;
_publ_contact_author_fax '+49 (0)381/498-6382'
_publ_contact_author_name 'Axel Schulz'
_publ_contact_author_phone '+49 (0)381/498-6400 or 6403'
_publ_section_title
;
 Chlorine/Methyl Exchange Reactions in Silylated Aminostibanes: A New
 Route To Stibinostibonium Cations
;
_journal_name_full 'Inorganic Chemistry'
_journal_page_first 8212
_journal_page_last 8224
_journal_paper_doi 10.1021/ic300770b
_journal_volume 51
_journal_year 2012
_chemical_formula_moiety 'C21 H38 Cl2 N Sb Si'
_chemical_formula_sum 'C21 H38 Cl2 N Sb Si'
_chemical_formula_weight 525.26
_chemical_name_systematic
;
N-chlorodimethylsilyl-N-[2,4,6-tri-tert.-butylphenyl]amino-chloro-
methylstibane
;
_space_group_IT_number 14
_symmetry_cell_setting monoclinic
_symmetry_Int_Tables_number 14
_symmetry_space_group_name_Hall '-P 2yn'
_symmetry_space_group_name_H-M 'P 1 21/n 1'
_atom_sites_solution_hydrogens geom
_atom_sites_solution_primary direct
_atom_sites_solution_secondary difmap
_audit_author_name 'Villinger, A.'
_audit_creation_method SHELXL-97
_cell_angle_alpha 90.00
_cell_angle_beta 90.3930(10)
_cell_angle_gamma 90.00
_cell_formula_units_Z 4
_cell_length_a 9.4575(2)
_cell_length_b 17.0048(5)
_cell_length_c 15.3164(4)
_cell_measurement_reflns_used 9830
_cell_measurement_temperature 173(2)
_cell_measurement_theta_max 64.740
_cell_measurement_theta_min 4.791
_cell_volume 2463.17(11)
_computing_cell_refinement 'Bruker Apex v2.0-2'
_computing_data_collection 'Bruker Apex v2.0-2'
_computing_data_reduction 'Bruker SAINT'
_computing_molecular_graphics 'ORTEP-3 (Farrugia, 1997)'
_computing_publication_material SHELXL-97
_computing_structure_refinement 'SHELXL-97 (Sheldrick, 1997)'
_computing_structure_solution 'SHELXS-97 (Sheldrick, 1997)'
_diffrn_ambient_temperature 173(2)
_diffrn_measured_fraction_theta_full 0.998
_diffrn_measured_fraction_theta_max 0.998
_diffrn_measurement_device_type 'Bruker Apex Kappa II-CCD-diffractometer'
_diffrn_measurement_method 'phi and psi scans'
_diffrn_radiation_monochromator graphite
_diffrn_radiation_source 'sealed tube'
_diffrn_radiation_type MoK\a
_diffrn_radiation_wavelength 0.71073
_diffrn_reflns_av_R_equivalents 0.0337
_diffrn_reflns_av_sigmaI/netI 0.0359
_diffrn_reflns_limit_h_max 14
_diffrn_reflns_limit_h_min -12
_diffrn_reflns_limit_k_max 25
_diffrn_reflns_limit_k_min -25
_diffrn_reflns_limit_l_max 23
_diffrn_reflns_limit_l_min -21
_diffrn_reflns_number 41572
_diffrn_reflns_theta_full 32.50
_diffrn_reflns_theta_max 32.50
_diffrn_reflns_theta_min 2.40
_exptl_absorpt_coefficient_mu 1.392
_exptl_absorpt_correction_T_max 0.8508
_exptl_absorpt_correction_T_min 0.6566
_exptl_absorpt_correction_type multi-scan
_exptl_absorpt_process_details '(SADABS; Sheldrick, 2004)'
_exptl_crystal_colour colourless
_exptl_crystal_density_diffrn 1.416
_exptl_crystal_description block
_exptl_crystal_F_000 1080
_exptl_crystal_size_max 0.33
_exptl_crystal_size_mid 0.22
_exptl_crystal_size_min 0.12
_refine_diff_density_max 0.805
_refine_diff_density_min -0.435
_refine_diff_density_rms 0.080
_refine_ls_extinction_method none
_refine_ls_goodness_of_fit_ref 1.002
_refine_ls_hydrogen_treatment constr
_refine_ls_matrix_type full
_refine_ls_number_parameters 247
_refine_ls_number_reflns 8903
_refine_ls_number_restraints 0
_refine_ls_restrained_S_all 1.002
_refine_ls_R_factor_all 0.0447
_refine_ls_R_factor_gt 0.0281
_refine_ls_shift/su_max 0.004
_refine_ls_shift/su_mean 0.000
_refine_ls_structure_factor_coef Fsqd
_refine_ls_weighting_details 'calc w=1/[\s^2^(Fo^2^)+(0.0357P)^2^+0.0000P] where P=(Fo^2^+2Fc^2^)/3'
_refine_ls_weighting_scheme calc
_refine_ls_wR_factor_gt 0.0657
_refine_ls_wR_factor_ref 0.0690
_reflns_number_gt 6908
_reflns_number_total 8903
_reflns_threshold_expression >2\s(I)
_cod_data_source_file ic300770b_si_001_06.cif
_cod_data_source_block av_ch08_mesnsime2cl_sbmecl
_cod_original_sg_symbol_H-M 'P 21/n'
_cod_database_code 4329834

loop_
_symmetry_equiv_pos_as_xyz
'x, y, z'
'-x+1/2, y+1/2, -z+1/2'
'-x, -y, -z'
'x-1/2, -y-1/2, z-1/2'

loop_
_atom_site_label
_atom_site_type_symbol
_atom_site_fract_x
_atom_site_fract_y
_atom_site_fract_z
_atom_site_U_iso_or_equiv
_atom_site_adp_type
_atom_site_occupancy
_atom_site_symmetry_multiplicity
_atom_site_calc_flag
_atom_site_refinement_flags
N1 N 0.72605(13) 0.96938(7) 0.76975(8) 0.0180(2) Uani 1 1 d .
Sb1 Sb 0.693662(11) 1.088571(6) 0.782402(7) 0.02307(4) Uani 1 1 d .
Cl1 Cl 1.05393(4) 0.93652(3) 0.80548(3) 0.03273(10) Uani 1 1 d .
Cl2 Cl 0.69090(5) 1.13223(3) 0.63351(3) 0.03427(10) Uani 1 1 d .
Si1 Si 0.87331(4) 0.92484(3) 0.72490(3) 0.01995(9) Uani 1 1 d .
C1 C 0.61435(15) 0.91980(8) 0.80709(10) 0.0169(3) Uani 1 1 d .
C2 C 0.62003(15) 0.89558(9) 0.89604(10) 0.0193(3) Uani 1 1 d .
C3 C 0.52259(17) 0.83952(10) 0.92393(10) 0.0227(3) Uani 1 1 d .
H3 H 0.5296 0.8215 0.9825 0.027 Uiso 1 1 calc R
C4 C 0.41680(16) 0.80856(9) 0.87197(10) 0.0201(3) Uani 1 1 d .
C5 C 0.40705(16) 0.83714(9) 0.78783(10) 0.0212(3) Uani 1 1 d .
H5 H 0.3324 0.8184 0.7516 0.025 Uiso 1 1 calc R
C6 C 0.50090(16) 0.89215(9) 0.75281(10) 0.0183(3) Uani 1 1 d .
C7 C 0.72739(17) 0.92016(10) 0.96953(10) 0.0235(3) Uani 1 1 d .
C8 C 0.84091(19) 0.85589(12) 0.97706(13) 0.0352(4) Uani 1 1 d .
H8A H 0.8921 0.8519 0.9218 0.053 Uiso 1 1 calc R
H8B H 0.7957 0.8054 0.9900 0.053 Uiso 1 1 calc R
H8C H 0.9073 0.8693 1.0241 0.053 Uiso 1 1 calc R
C9 C 0.79801(18) 1.00024(11) 0.95851(11) 0.0282(4) Uani 1 1 d .
H9A H 0.7253 1.0409 0.9520 0.042 Uiso 1 1 calc R
H9B H 0.8576 0.9995 0.9064 0.042 Uiso 1 1 calc R
H9C H 0.8565 1.0117 1.0100 0.042 Uiso 1 1 calc R
C10 C 0.6516(2) 0.92668(14) 1.05872(12) 0.0396(5) Uani 1 1 d .
H10A H 0.7160 0.9503 1.1018 0.059 Uiso 1 1 calc R
H10B H 0.6237 0.8741 1.0784 0.059 Uiso 1 1 calc R
H10C H 0.5673 0.9597 1.0523 0.059 Uiso 1 1 calc R
C11 C 0.31432(17) 0.74669(9) 0.90792(11) 0.0252(3) Uani 1 1 d .
C12 C 0.3986(2) 0.67664(11) 0.94314(14) 0.0388(5) Uani 1 1 d .
H12A H 0.3332 0.6363 0.9642 0.058 Uiso 1 1 calc R
H12B H 0.4596 0.6941 0.9913 0.058 Uiso 1 1 calc R
H12C H 0.4569 0.6547 0.8964 0.058 Uiso 1 1 calc R
C13 C 0.2294(2) 0.78349(11) 0.98292(13) 0.0357(4) Uani 1 1 d .
H13A H 0.1762 0.8289 0.9609 0.054 Uiso 1 1 calc R
H13B H 0.2944 0.8006 1.0293 0.054 Uiso 1 1 calc R
H13C H 0.1635 0.7444 1.0063 0.054 Uiso 1 1 calc R
C14 C 0.2103(2) 0.71725(13) 0.83863(14) 0.0425(5) Uani 1 1 d .
H14A H 0.1513 0.7611 0.8184 0.064 Uiso 1 1 calc R
H14B H 0.1501 0.6763 0.8638 0.064 Uiso 1 1 calc R
H14C H 0.2628 0.6955 0.7893 0.064 Uiso 1 1 calc R
C15 C 0.46075(17) 0.92136(10) 0.65932(10) 0.0243(3) Uani 1 1 d .
C16 C 0.58385(19) 0.92972(11) 0.59561(11) 0.0284(4) Uani 1 1 d .
H16A H 0.5468 0.9403 0.5369 0.043 Uiso 1 1 calc R
H16B H 0.6388 0.8809 0.5950 0.043 Uiso 1 1 calc R
H16C H 0.6448 0.9733 0.6142 0.043 Uiso 1 1 calc R
C17 C 0.38350(19) 1.00027(12) 0.66872(13) 0.0347(4) Uani 1 1 d .
H17A H 0.4464 1.0385 0.6970 0.052 Uiso 1 1 calc R
H17B H 0.2988 0.9930 0.7044 0.052 Uiso 1 1 calc R
H17C H 0.3559 1.0197 0.6108 0.052 Uiso 1 1 calc R
C18 C 0.3559(2) 0.86511(15) 0.61379(13) 0.0475(6) Uani 1 1 d .
H18A H 0.2677 0.8632 0.6469 0.071 Uiso 1 1 calc R
H18B H 0.3972 0.8123 0.6110 0.071 Uiso 1 1 calc R
H18C H 0.3362 0.8840 0.5545 0.071 Uiso 1 1 calc R
C19 C 0.8495(2) 0.81720(10) 0.71665(12) 0.0296(4) Uani 1 1 d .
H19A H 0.8258 0.7959 0.7742 0.044 Uiso 1 1 calc R
H19B H 0.9372 0.7931 0.6961 0.044 Uiso 1 1 calc R
H19C H 0.7727 0.8056 0.6753 0.044 Uiso 1 1 calc R
C20 C 0.93752(19) 0.97182(11) 0.62353(11) 0.0283(3) Uani 1 1 d .
H20A H 0.8685 0.9634 0.5764 0.042 Uiso 1 1 calc R
H20B H 1.0283 0.9485 0.6072 0.042 Uiso 1 1 calc R
H20C H 0.9497 1.0284 0.6334 0.042 Uiso 1 1 calc R
C21 C 0.90685(18) 1.13112(10) 0.79688(12) 0.0285(4) Uani 1 1 d .
H21A H 0.9298 1.1367 0.8591 0.043 Uiso 1 1 calc R
H21B H 0.9155 1.1823 0.7681 0.043 Uiso 1 1 calc R
H21C H 0.9724 1.0937 0.7701 0.043 Uiso 1 1 calc R

loop_
_atom_site_aniso_label
_atom_site_aniso_U_11
_atom_site_aniso_U_22
_atom_site_aniso_U_33
_atom_site_aniso_U_23
_atom_site_aniso_U_13
_atom_site_aniso_U_12
N1 0.0197(6) 0.0166(6) 0.0179(6) -0.0001(5) 0.0037(4) -0.0023(4)
Sb1 0.02825(6) 0.01885(6) 0.02219(6) -0.00092(4) 0.00481(4) 0.00093(4)
Cl1 0.02171(19) 0.0433(2) 0.0332(2) -0.00115(19) 0.00051(15) -0.00001(16)
Cl2 0.0489(3) 0.0265(2) 0.0274(2) 0.00717(16) 0.00037(18) -0.00123(18)
Si1 0.0200(2) 0.0191(2) 0.0208(2) 0.00014(16) 0.00392(15) -0.00064(15)
C1 0.0174(6) 0.0156(6) 0.0179(7) 0.0022(5) 0.0022(5) -0.0005(5)
C2 0.0181(7) 0.0230(7) 0.0168(7) 0.0014(5) -0.0005(5) 0.0010(5)
C3 0.0251(8) 0.0258(8) 0.0173(7) 0.0061(6) 0.0000(6) -0.0010(6)
C4 0.0212(7) 0.0169(7) 0.0222(7) 0.0042(6) 0.0036(5) -0.0003(5)
C5 0.0214(7) 0.0204(7) 0.0219(8) 0.0016(6) -0.0012(6) -0.0024(5)
C6 0.0205(7) 0.0186(7) 0.0158(7) 0.0027(5) -0.0005(5) -0.0010(5)
C7 0.0215(7) 0.0325(9) 0.0164(7) 0.0012(6) -0.0017(5) -0.0029(6)
C8 0.0299(9) 0.0393(10) 0.0364(10) 0.0081(8) -0.0107(7) 0.0022(8)
C9 0.0279(8) 0.0346(9) 0.0220(8) -0.0040(7) -0.0024(6) -0.0048(7)
C10 0.0377(10) 0.0623(13) 0.0190(8) -0.0025(8) 0.0005(7) -0.0127(9)
C11 0.0276(8) 0.0182(7) 0.0298(9) 0.0060(6) 0.0066(6) -0.0023(6)
C12 0.0453(11) 0.0223(8) 0.0491(12) 0.0135(8) 0.0123(9) 0.0039(7)
C13 0.0342(10) 0.0280(9) 0.0451(11) 0.0038(8) 0.0165(8) -0.0022(7)
C14 0.0463(11) 0.0380(11) 0.0433(12) 0.0070(9) -0.0003(9) -0.0227(9)
C15 0.0257(8) 0.0295(8) 0.0177(7) 0.0057(6) -0.0032(6) -0.0032(6)
C16 0.0341(9) 0.0339(9) 0.0172(8) 0.0038(6) 0.0001(6) 0.0015(7)
C17 0.0287(9) 0.0437(11) 0.0318(10) 0.0156(8) 0.0023(7) 0.0088(7)
C18 0.0544(13) 0.0629(14) 0.0250(10) 0.0091(9) -0.0146(9) -0.0279(11)
C19 0.0350(9) 0.0208(8) 0.0332(10) 0.0009(7) 0.0025(7) 0.0025(6)
C20 0.0300(8) 0.0286(9) 0.0263(8) 0.0003(7) 0.0087(6) -0.0028(7)
C21 0.0332(9) 0.0229(8) 0.0293(9) -0.0016(7) 0.0010(7) -0.0091(7)

loop_
_atom_type_symbol
_atom_type_description
_atom_type_scat_dispersion_real
_atom_type_scat_dispersion_imag
_atom_type_scat_source
C C 0.0033 0.0016 'International Tables Vol C Tables 4.2.6.8 and 6.1.1.4'
H H 0.0000 0.0000 'International Tables Vol C Tables 4.2.6.8 and 6.1.1.4'
N N 0.0061 0.0033 'International Tables Vol C Tables 4.2.6.8 and 6.1.1.4'
Cl Cl 0.1484 0.1585 'International Tables Vol C Tables 4.2.6.8 and 6.1.1.4'
Sb Sb -0.5866 1.5461 'International Tables Vol C Tables 4.2.6.8 and 6.1.1.4'
Si Si 0.0817 0.0704 'International Tables Vol C Tables 4.2.6.8 and 6.1.1.4'

loop_
_geom_angle_atom_site_label_1
_geom_angle_atom_site_label_2
_geom_angle_atom_site_label_3
_geom_angle
C1 N1 Si1 119.04(10)
C1 N1 Sb1 114.84(9)
Si1 N1 Sb1 126.04(7)
N1 Sb1 C21 101.58(6)
N1 Sb1 Cl2 102.47(4)
C21 Sb1 Cl2 89.89(5)
N1 Si1 C19 111.23(8)
N1 Si1 C20 114.41(7)
C19 Si1 C20 114.23(8)
N1 Si1 Cl1 112.14(5)
C19 Si1 Cl1 103.36(6)
C20 Si1 Cl1 100.43(6)
C2 C1 C6 118.92(13)
C2 C1 N1 121.02(12)
C6 C1 N1 119.99(12)
C3 C2 C1 118.03(13)
C3 C2 C7 112.85(13)
C1 C2 C7 129.05(13)
C4 C3 C2 124.23(14)
C4 C3 H3 117.9
C2 C3 H3 117.9
C3 C4 C5 116.63(14)
C3 C4 C11 120.81(14)
C5 C4 C11 122.55(14)
C4 C5 C6 123.72(14)
C4 C5 H5 118.1
C6 C5 H5 118.1
C5 C6 C1 118.15(13)
C5 C6 C15 114.44(13)
C1 C6 C15 127.22(13)
C9 C7 C8 109.70(14)
C9 C7 C10 103.82(15)
C8 C7 C10 108.16(15)
C9 C7 C2 116.11(13)
C8 C7 C2 108.25(14)
C10 C7 C2 110.53(14)
C7 C8 H8A 109.5
C7 C8 H8B 109.5
H8A C8 H8B 109.5
C7 C8 H8C 109.5
H8A C8 H8C 109.5
H8B C8 H8C 109.5
C7 C9 H9A 109.5
C7 C9 H9B 109.5
H9A C9 H9B 109.5
C7 C9 H9C 109.5
H9A C9 H9C 109.5
H9B C9 H9C 109.5
C7 C10 H10A 109.5
C7 C10 H10B 109.5
H10A C10 H10B 109.5
C7 C10 H10C 109.5
H10A C10 H10C 109.5
H10B C10 H10C 109.5
C14 C11 C12 108.75(16)
C14 C11 C4 112.39(14)
C12 C11 C4 109.37(14)
C14 C11 C13 108.37(16)
C12 C11 C13 109.07(15)
C4 C11 C13 108.85(13)
C11 C12 H12A 109.5
C11 C12 H12B 109.5
H12A C12 H12B 109.5
C11 C12 H12C 109.5
H12A C12 H12C 109.5
H12B C12 H12C 109.5
C11 C13 H13A 109.5
C11 C13 H13B 109.5
H13A C13 H13B 109.5
C11 C13 H13C 109.5
H13A C13 H13C 109.5
H13B C13 H13C 109.5
C11 C14 H14A 109.5
C11 C14 H14B 109.5
H14A C14 H14B 109.5
C11 C14 H14C 109.5
H14A C14 H14C 109.5
H14B C14 H14C 109.5
C16 C15 C17 110.06(14)
C16 C15 C18 105.00(15)
C17 C15 C18 106.26(16)
C16 C15 C6 115.68(13)
C17 C15 C6 107.77(14)
C18 C15 C6 111.69(14)
C15 C16 H16A 109.5
C15 C16 H16B 109.5
H16A C16 H16B 109.5
C15 C16 H16C 109.5
H16A C16 H16C 109.5
H16B C16 H16C 109.5
C15 C17 H17A 109.5
C15 C17 H17B 109.5
H17A C17 H17B 109.5
C15 C17 H17C 109.5
H17A C17 H17C 109.5
H17B C17 H17C 109.5
C15 C18 H18A 109.5
C15 C18 H18B 109.5
H18A C18 H18B 109.5
C15 C18 H18C 109.5
H18A C18 H18C 109.5
H18B C18 H18C 109.5
Si1 C19 H19A 109.5
Si1 C19 H19B 109.5
H19A C19 H19B 109.5
Si1 C19 H19C 109.5
H19A C19 H19C 109.5
H19B C19 H19C 109.5
Si1 C20 H20A 109.5
Si1 C20 H20B 109.5
H20A C20 H20B 109.5
Si1 C20 H20C 109.5
H20A C20 H20C 109.5
H20B C20 H20C 109.5
Sb1 C21 H21A 109.5
Sb1 C21 H21B 109.5
H21A C21 H21B 109.5
Sb1 C21 H21C 109.5
H21A C21 H21C 109.5
H21B C21 H21C 109.5

loop_
_geom_bond_atom_site_label_1
_geom_bond_atom_site_label_2
_geom_bond_distance
N1 C1 1.4704(19)
N1 Si1 1.7316(13)
N1 Sb1 2.0591(13)
Sb1 C21 2.1522(17)
Sb1 Cl2 2.3983(4)
Cl1 Si1 2.1099(6)
Si1 C19 1.8485(18)
Si1 C20 1.8520(17)
C1 C2 1.424(2)
C1 C6 1.432(2)
C2 C3 1.395(2)
C2 C7 1.568(2)
C3 C4 1.379(2)
C3 H3 0.9500
C4 C5 1.380(2)
C4 C11 1.535(2)
C5 C6 1.399(2)
C5 H5 0.9500
C6 C15 1.560(2)
C7 C9 1.527(2)
C7 C8 1.536(2)
C7 C10 1.551(3)
C8 H8A 0.9800
C8 H8B 0.9800
C8 H8C 0.9800
C9 H9A 0.9800
C9 H9B 0.9800
C9 H9C 0.9800
C10 H10A 0.9800
C10 H10B 0.9800
C10 H10C 0.9800
C11 C14 1.526(3)
C11 C12 1.529(2)
C11 C13 1.539(3)
C12 H12A 0.9800
C12 H12B 0.9800
C12 H12C 0.9800
C13 H13A 0.9800
C13 H13B 0.9800
C13 H13C 0.9800
C14 H14A 0.9800
C14 H14B 0.9800
C14 H14C 0.9800
C15 C16 1.531(2)
C15 C17 1.535(3)
C15 C18 1.541(2)
C16 H16A 0.9800
C16 H16B 0.9800
C16 H16C 0.9800
C17 H17A 0.9800
C17 H17B 0.9800
C17 H17C 0.9800
C18 H18A 0.9800
C18 H18B 0.9800
C18 H18C 0.9800
C19 H19A 0.9800
C19 H19B 0.9800
C19 H19C 0.9800
C20 H20A 0.9800
C20 H20B 0.9800
C20 H20C 0.9800
C21 H21A 0.9800
C21 H21B 0.9800
C21 H21C 0.9800

loop_
_geom_torsion_atom_site_label_1
_geom_torsion_atom_site_label_2
_geom_torsion_atom_site_label_3
_geom_torsion_atom_site_label_4
_geom_torsion
C1 N1 Sb1 C21 146.74(10)
Si1 N1 Sb1 C21 -30.05(10)
C1 N1 Sb1 Cl2 -120.78(9)
Si1 N1 Sb1 Cl2 62.43(8)
C1 N1 Si1 C19 9.10(13)
Sb1 N1 Si1 C19 -174.23(8)
C1 N1 Si1 C20 140.38(11)
Sb1 N1 Si1 C20 -42.95(11)
C1 N1 Si1 Cl1 -106.09(10)
Sb1 N1 Si1 Cl1 70.58(8)
Si1 N1 C1 C2 88.30(15)
Sb1 N1 C1 C2 -88.73(14)
Si1 N1 C1 C6 -88.85(15)
Sb1 N1 C1 C6 94.12(14)
C6 C1 C2 C3 6.4(2)
N1 C1 C2 C3 -170.77(13)
C6 C1 C2 C7 -176.83(15)
N1 C1 C2 C7 6.0(2)
C1 C2 C3 C4 -3.1(2)
C7 C2 C3 C4 179.65(15)
C2 C3 C4 C5 -1.5(2)
C2 C3 C4 C11 179.73(15)
C3 C4 C5 C6 2.7(2)
C11 C4 C5 C6 -178.49(15)
C4 C5 C6 C1 0.6(2)
C4 C5 C6 C15 -174.71(15)
C2 C1 C6 C5 -5.3(2)
N1 C1 C6 C5 171.93(13)
C2 C1 C6 C15 169.39(15)
N1 C1 C6 C15 -13.4(2)
C3 C2 C7 C9 -157.23(15)
C1 C2 C7 C9 25.9(2)
C3 C2 C7 C8 78.93(17)
C1 C2 C7 C8 -97.96(19)
C3 C2 C7 C10 -39.4(2)
C1 C2 C7 C10 143.75(17)
C3 C4 C11 C14 -177.12(16)
C5 C4 C11 C14 4.2(2)
C3 C4 C11 C12 -56.2(2)
C5 C4 C11 C12 125.05(17)
C3 C4 C11 C13 62.8(2)
C5 C4 C11 C13 -115.88(17)
C5 C6 C15 C16 -138.50(15)
C1 C6 C15 C16 46.7(2)
C5 C6 C15 C17 97.87(17)
C1 C6 C15 C17 -76.97(19)
C5 C6 C15 C18 -18.5(2)
C1 C6 C15 C18 166.68(17)
